data_1548914
loop_
_publ_author_name
'Tse, Chun-Wai'
'Liu, Yungen'
'Wai-Shan Chow, Toby'
'Ma, Chaoqun'
'Yip, Wing-Ping'
'Chang, Xiao-Yong'
'Low, Kam-Hung'
'Huang, Jie-Sheng'
'Che, Chi-Ming'

_publ_section_title
;
 <i>cis</i>-Oxoruthenium complexes supported by chiral tetradentate amine
 (N<sub>4</sub>) ligands for hydrocarbon oxidations.
;
_journal_issue 10
_journal_name_full 'Chemical science'
_journal_page_first 2803
_journal_page_last 2816
_journal_paper_doi 10.1039/c7sc05224c
_journal_volume 9
_journal_year 2018
_chemical_formula_moiety 'C30 H34 N6 Ru, 2(Cl O4), 0.83(C2 H3 N)'
_chemical_formula_sum 'C31.65 H36.48 Cl2 N6.83 O8 Ru'
_chemical_formula_weight 812.57
_space_group_crystal_system triclinic
_space_group_IT_number 2
_space_group_name_Hall '-P 1'
_space_group_name_H-M_alt 'P -1'
_symmetry_space_group_name_Hall '-P 1'
_symmetry_space_group_name_H-M 'P -1'
_atom_sites_solution_hydrogens geom
_atom_sites_solution_primary direct
_audit_creation_date 2017-12-08
_audit_creation_method
;
Olex2 1.2
(compiled 2017.08.10 svn.r3458 for OlexSys, GUI svn.r5381)
;
_audit_update_record
;
2017-12-08 deposited with the CCDC.
2018-02-02 downloaded from the CCDC.
;
_cell_angle_alpha 81.245(5)
_cell_angle_beta 80.941(6)
_cell_angle_gamma 83.022(6)
_cell_formula_units_Z 4
_cell_length_a 9.9120(7)
_cell_length_b 17.5103(14)
_cell_length_c 21.2883(17)
_cell_measurement_reflns_used 3452
_cell_measurement_temperature 100
_cell_measurement_theta_max 50.68
_cell_measurement_theta_min 3.10
_cell_volume 3588.2(5)
_computing_molecular_graphics 'Olex2 (Dolomanov et al., 2009)'
_computing_publication_material 'Olex2 (Dolomanov et al., 2009)'
_computing_structure_refinement 'XL (Sheldrick, 2008)'
_computing_structure_solution 'XT (Sheldrick, 2015)'
_diffrn_ambient_temperature 100
_diffrn_detector 'Bruker PHOTO 100 area detector'
_diffrn_detector_area_resol_mean 7.9
_diffrn_detector_type 'CCD area detector'
_diffrn_measured_fraction_theta_full 0.970
_diffrn_measured_fraction_theta_max 0.970
_diffrn_measurement_device 'three-circle diffractometer'
_diffrn_measurement_device_type 'Bruker APEX-II CCD'
_diffrn_measurement_method '\w and \f scans'
_diffrn_radiation_monochromator 'mirror optics'
_diffrn_radiation_probe x-ray
_diffrn_radiation_type CuK\a
_diffrn_radiation_wavelength 1.54178
_diffrn_reflns_av_R_equivalents 0.0653
_diffrn_reflns_av_unetI/netI 0.0923
_diffrn_reflns_Laue_measured_fraction_full 0.970
_diffrn_reflns_Laue_measured_fraction_max 0.970
_diffrn_reflns_limit_h_max 9
_diffrn_reflns_limit_h_min -7
_diffrn_reflns_limit_k_max 16
_diffrn_reflns_limit_k_min -17
_diffrn_reflns_limit_l_max 21
_diffrn_reflns_limit_l_min -21
_diffrn_reflns_number 15658
_diffrn_reflns_point_group_measured_fraction_full 0.970
_diffrn_reflns_point_group_measured_fraction_max 0.970
_diffrn_reflns_theta_full 50.711
_diffrn_reflns_theta_max 50.711
_diffrn_reflns_theta_min 2.121
_diffrn_source 'microfocus sealed X-ray tube'
_diffrn_source_type 'Incoatec I\ms'
_diffrn_standards_number 0
_exptl_absorpt_coefficient_mu 5.402
_exptl_absorpt_correction_T_max 0.7500
_exptl_absorpt_correction_T_min 0.5646
_exptl_absorpt_correction_type multi-scan
_exptl_absorpt_process_details
'SADABS-2012/1 (Bruker,2012) was used for absorption correction. wR2(int) was 0.0908 before and 0.0650 after correction. The Ratio of minimum to maximum transmission is 0.7528. The \l/2 correction factor is 0.0015.'
_exptl_crystal_colour yellow
_exptl_crystal_colour_primary yellow
_exptl_crystal_density_diffrn 1.504
_exptl_crystal_description plate
_exptl_crystal_F_000 1665
_exptl_crystal_size_max 0.2
_exptl_crystal_size_mid 0.05
_exptl_crystal_size_min 0.01
_refine_diff_density_max 1.640
_refine_diff_density_min -0.524
_refine_diff_density_rms 0.125
_refine_ls_extinction_method none
_refine_ls_goodness_of_fit_ref 1.024
_refine_ls_hydrogen_treatment constr
_refine_ls_matrix_type full
_refine_ls_number_parameters 965
_refine_ls_number_reflns 7360
_refine_ls_number_restraints 298
_refine_ls_restrained_S_all 1.029
_refine_ls_R_factor_all 0.0968
_refine_ls_R_factor_gt 0.0682
_refine_ls_shift/su_max 0.001
_refine_ls_shift/su_mean 0.000
_refine_ls_structure_factor_coef Fsqd
_refine_ls_weighting_details 'w=1/[\s^2^(Fo^2^)+(0.1161P)^2^+9.6700P] where P=(Fo^2^+2Fc^2^)/3'
_refine_ls_weighting_scheme calc
_refine_ls_wR_factor_gt 0.1781
_refine_ls_wR_factor_ref 0.1966
_reflns_Friedel_coverage 0.000
_reflns_number_gt 5361
_reflns_number_total 7360
_reflns_threshold_expression 'I > 2\s(I)'
_cod_data_source_file c7sc05224c2.cif
_cod_data_source_block cxy420_0m
_cod_depositor_comments 'Adding full bibliography for 1548910--1548914.cif.'
_cod_database_code 1548914
_shelx_shelxl_version_number 2014/7
_shelx_space_group_comment
;
The symmetry employed for this shelxl refinement is uniquely defined
by the following loop, which should always be used as a source of
symmetry information in preference to the above space-group names.
They are only intended as comments.
;
_olex2_refinement_description
;
1. Fixed Uiso
 At 1.2 times of:
  All C(H) groups, All C(H,H) groups, All C(H,H,H,H) groups
 At 1.5 times of:
  All C(H,H,H) groups
2. Restrained distances
 C45-C44
 1.53 with sigma of 0.02
 C44-C43
 1.53 with sigma of 0.02
 N10A-C56A = N10-C56
 1.34 with sigma of 0.02
 C50-C49 = C50A-C49A = C52A-C54A = C52-C54
 1.44 with sigma of 0.02
 C49-C48 = C49A-C48A = C51-C50 = C50A-C51A = C51-C52 = C52A-C51A = C55-C54 =
 C55A-C54A = C55-C56 = C55A-C56A = N10A-C53A = N10-C53
 1.39 with sigma of 0.02
 C44-C42
 2.52 with sigma of 0.04
 C43-C45
 2.52 with sigma of 0.04
 C53A-C49A = C53-C49 = C48-C50 = C48A-C50A
 2.42 with sigma of 0.04
 C54-C56 = C55-N10 = C54A-C56A = C55A-N10A
 2.42 with sigma of 0.04
 C56A-C53A = N10A-C48A = C56-C53 = N10-C48
 2.42 with sigma of 0.04
 C49-C51 = C49A-C51A = C50-C52 = C50A-C52A
 2.42 with sigma of 0.04
 C51-C54 = C51A-C54A = C52A-C55A = C52-C55
 2.42 with sigma of 0.04
 O6A-O7A \\sim O6-O7 \\sim O7A-O8A \\sim O7-O8 \\sim O8A-O6A \\sim O8-O6
 with sigma of 0.02
3. Restrained planarity
 N10, C48, C49, C50, C51, C52, C53, C54, C55, C56
 with sigma of 0.1
 N10A, C48A, C49A, C50A, C51A, C52A, C53A, C54A, C55A, C56A
 with sigma of 0.1
4. Uiso/Uaniso restraints and constraints
C0AA \\sim C1AA \\sim C2AA \\sim C3AA \\sim C42 \\sim C45: within 2A with sigma
of 0.01 and sigma for terminal atoms of 0.02
N7 \\sim C31 \\sim C32 \\sim C33 \\sim C34 \\sim C35 \\sim C36 \\sim C37 \\sim
C38 \\sim C39: within 2A with sigma of 0.01 and sigma for terminal atoms of 0.02
N10A \\sim C48A \\sim C49A \\sim C50A \\sim C51A \\sim C52A \\sim C53A \\sim
C54A \\sim C55A \\sim C56A: within 2A with sigma of 0.01 and sigma for terminal
atoms of 0.02
Uanis(C39) \\sim Ueq: with sigma of 0.01 and sigma for terminal atoms of 0.02
Uanis(N5) \\sim Ueq, Uanis(C28) \\sim Ueq: with sigma of 0.01 and sigma for
terminal atoms of 0.02
Uanis(O7A) \\sim Ueq, Uanis(O6A) \\sim Ueq: with sigma of 0.01 and sigma for
terminal atoms of 0.02
Uanis(C64) \\sim Ueq, Uanis(N14) \\sim Ueq, Uanis(C63) \\sim Ueq, : with sigma
of 0.005 and sigma for terminal atoms of 0.01
Uanis(C44) = Uanis(C0AA)
Uanis(C43) = Uanis(C1AA)
Uanis(C46) = Uanis(C2AA)
Uanis(C41) = Uanis(C3AA)
Uanis(N10) = Uanis(N10A)
Uanis(C56) = Uanis(C56A)
Uanis(C55) = Uanis(C55A)
Uanis(C54) = Uanis(C54A)
Uanis(C52) = Uanis(C52A)
Uanis(C53) = Uanis(C53A)
Uanis(C50) = Uanis(C50A)
Uanis(C49) = Uanis(C49A)
Uanis(C48) = Uanis(C48A)
Uanis(O7) = Uanis(O7A)
Uanis(O6) = Uanis(O6A)
Uanis(O8) = Uanis(O8A)
Uanis(C51) = Uanis(C51A)
5. Others
 Sof(C0AA)=Sof(H0AA)=Sof(H0AB)=Sof(C1AA)=Sof(H1AA)=Sof(H1AB)=Sof(C2AA)=
 Sof(H2AA)=Sof(C3AA)=Sof(H3AA)=Sof(H42C)=Sof(H42D)=Sof(H45C)=Sof(H45D)=1-FVAR(1)
 Sof(C41)=Sof(H41)=Sof(H42A)=Sof(H42B)=Sof(C43)=Sof(H43A)=Sof(H43B)=Sof(C44)=
 Sof(H44A)=Sof(H44B)=Sof(H45A)=Sof(H45B)=Sof(C46)=Sof(H46)=FVAR(1)
 Sof(N10A)=Sof(C48A)=Sof(C49A)=Sof(H49A)=Sof(C50A)=Sof(H50A)=Sof(C51A)=
 Sof(H51A)=Sof(C52A)=Sof(C53A)=Sof(C54A)=Sof(H54A)=Sof(C55A)=Sof(H55A)=
 Sof(C56A)=Sof(H56A)=Sof(N14)=Sof(C63)=Sof(C64)=Sof(H64A)=Sof(H64B)=Sof(H64C)=1-
 FVAR(2)
 Sof(N10)=Sof(C48)=Sof(C49)=Sof(H49)=Sof(C50)=Sof(H50)=Sof(C51)=Sof(H51)=
 Sof(C52)=Sof(C53)=Sof(C54)=Sof(H54)=Sof(C55)=Sof(H55)=Sof(C56)=Sof(H56)=FVAR(2)
 Sof(O6A)=Sof(O7A)=Sof(O8A)=1-FVAR(3)
 Sof(O6)=Sof(O7)=Sof(O8)=FVAR(3)
6.a Ternary CH refined with riding coordinates:
 C2AA(H2AA), C3AA(H3AA), C41(H41), C46(H46), C11(H11), C16(H16)
6.b Secondary CH2 refined with riding coordinates:
 C0AA(H0AA,H0AB), C1AA(H1AA,H1AB), C42(H42A,H42B), C42(H42C,H42D), C43(H43A,
 H43B), C44(H44A,H44B), C45(H45A,H45B), C45(H45C,H45D), C12(H12A,H12B),
 C13(H13A,H13B), C14(H14A,H14B), C15(H15A,H15B)
6.c Aromatic/amide H refined with riding coordinates:
 C31(H31), C32(H32), C33(H33), C36(H36), C37(H37), C38(H38), C49(H49),
 C49A(H49A), C50(H50), C50A(H50A), C51(H51), C51A(H51A), C54(H54), C54A(H54A),
 C55(H55), C55A(H55A), C56(H56), C56A(H56A), C1(H1), C2(H2), C3(H3), C6(H6),
 C7(H7), C8(H8), C19(H19), C20(H20), C21(H21), C24(H24), C25(H25), C26(H26)
6.d Idealised Me refined as rotating group:
 C40(H40A,H40B,H40C), C47(H47A,H47B,H47C), C58(H58A,H58B,H58C), C60(H60A,H60B,
 H60C), C10(H10A,H10B,H10C), C17(H17A,H17B,H17C), C28(H28A,H28B,H28C), C30(H30A,
 H30B,H30C), C64(H64A,H64B,H64C), C62(H62A,H62B,H62C)
;
_olex2_submission_special_instructions 'No special instructions were received'

loop_
_space_group_symop_operation_xyz
'x, y, z'
'-x, -y, -z'

loop_
_atom_site_label
_atom_site_type_symbol
_atom_site_fract_x
_atom_site_fract_y
_atom_site_fract_z
_atom_site_U_iso_or_equiv
_atom_site_adp_type
_atom_site_occupancy
_atom_site_site_symmetry_order
_atom_site_calc_flag
_atom_site_refinement_flags_posn
_atom_site_refinement_flags_adp
_atom_site_refinement_flags_occupancy
_atom_site_disorder_assembly
_atom_site_disorder_group
Ru2 Ru 0.13238(8) 0.05216(5) 0.19402(4) 0.0411(3) Uani 1 1 d . . . . .
N7 N 0.0680(9) 0.1621(5) 0.1530(5) 0.050(2) Uani 1 1 d . U . . .
N8 N 0.3028(8) 0.0716(6) 0.1226(5) 0.049(3) Uani 1 1 d . . . . .
N9 N 0.2501(9) 0.0852(5) 0.2572(5) 0.045(2) Uani 1 1 d . . . . .
N10 N 0.207(5) -0.0541(19) 0.2471(17) 0.047(4) Uani 0.336(12) 1 d D . P A 1
N10A N 0.206(2) -0.0545(10) 0.2276(8) 0.047(4) Uani 0.664(12) 1 d D U P A 2
N11 N 0.0272(10) 0.0122(6) 0.1364(5) 0.055(3) Uani 1 1 d . . . . .
N12 N -0.0297(10) 0.0409(5) 0.2621(5) 0.046(3) Uani 1 1 d . . . . .
C0AA C 0.635(2) 0.1212(16) 0.2183(11) 0.058(4) Uani 0.586(15) 1 d . U P A 2
H0AA H 0.6698 0.0658 0.2180 0.069 Uiso 0.586(15) 1 calc R . P A 2
H0AB H 0.6957 0.1457 0.2406 0.069 Uiso 0.586(15) 1 calc R . P A 2
C1AA C 0.632(2) 0.1622(16) 0.1505(11) 0.056(4) Uani 0.586(15) 1 d . U P A 2
H1AA H 0.7261 0.1635 0.1268 0.067 Uiso 0.586(15) 1 calc R . P A 2
H1AB H 0.5891 0.2163 0.1511 0.067 Uiso 0.586(15) 1 calc R . P A 2
C2AA C 0.396(3) 0.0835(16) 0.2230(13) 0.053(4) Uani 0.586(15) 1 d . U P A 2
H2AA H 0.4363 0.0282 0.2243 0.063 Uiso 0.586(15) 1 calc R . P A 2
C3AA C 0.398(2) 0.1207(17) 0.1518(11) 0.051(4) Uani 0.586(15) 1 d . U P A 2
H3AA H 0.3591 0.1764 0.1493 0.061 Uiso 0.586(15) 1 calc R . P A 2
C31 C -0.0370(12) 0.2088(7) 0.1750(7) 0.060(3) Uani 1 1 d . U . . .
H31 H -0.0825 0.1955 0.2173 0.072 Uiso 1 1 calc R . . . .
C32 C -0.0838(13) 0.2763(8) 0.1392(7) 0.067(3) Uani 1 1 d . U . . .
H32 H -0.1571 0.3103 0.1569 0.080 Uiso 1 1 calc R . . . .
C33 C -0.0228(14) 0.2928(8) 0.0784(8) 0.071(3) Uani 1 1 d . U . . .
H33 H -0.0573 0.3379 0.0527 0.085 Uiso 1 1 calc R . . . .
C34 C 0.0876(15) 0.2470(9) 0.0520(7) 0.074(3) Uani 1 1 d . U . . .
C35 C 0.1373(13) 0.1802(8) 0.0936(7) 0.060(3) Uani 1 1 d . U . . .
C36 C 0.1579(17) 0.2568(10) -0.0107(8) 0.089(4) Uani 1 1 d . U . . .
H36 H 0.1265 0.2990 -0.0402 0.107 Uiso 1 1 calc R . . . .
C37 C 0.2646(17) 0.2107(10) -0.0302(8) 0.084(3) Uani 1 1 d . U . . .
H37 H 0.3071 0.2208 -0.0735 0.100 Uiso 1 1 calc R . . . .
C38 C 0.3212(15) 0.1452(9) 0.0104(7) 0.075(3) Uani 1 1 d . U . . .
H38 H 0.3996 0.1127 -0.0048 0.090 Uiso 1 1 calc R . . . .
C39 C 0.2549(13) 0.1321(8) 0.0732(6) 0.058(3) Uani 1 1 d . U . . .
C40 C 0.3605(13) -0.0041(8) 0.0953(6) 0.082(5) Uani 1 1 d . . . . .
H40A H 0.3817 -0.0446 0.1304 0.122 Uiso 1 1 calc GR . . . .
H40B H 0.4443 0.0048 0.0651 0.122 Uiso 1 1 calc GR . . . .
H40C H 0.2921 -0.0205 0.0729 0.122 Uiso 1 1 calc GR . . . .
C41 C 0.421(3) 0.076(2) 0.1684(16) 0.051(4) Uani 0.414(15) 1 d . . P A 1
H41 H 0.4548 0.0226 0.1868 0.061 Uiso 0.414(15) 1 calc R . P A 1
C42 C 0.5430(11) 0.1140(8) 0.1169(6) 0.056(3) Uani 1 1 d D U . . .
H42A H 0.5697 0.0833 0.0807 0.067 Uiso 0.414(15) 1 calc R . P A 1
H42B H 0.5132 0.1681 0.0997 0.067 Uiso 0.414(15) 1 calc R . P A 1
H42C H 0.5442 0.1353 0.0710 0.067 Uiso 0.586(15) 1 calc R . P A 2
H42D H 0.5812 0.0588 0.1197 0.067 Uiso 0.586(15) 1 calc R . P A 2
C43 C 0.660(3) 0.111(2) 0.1545(14) 0.056(4) Uani 0.414(15) 1 d D . P A 1
H43A H 0.7421 0.1303 0.1261 0.067 Uiso 0.414(15) 1 calc R . P A 1
H43B H 0.6850 0.0577 0.1745 0.067 Uiso 0.414(15) 1 calc R . P A 1
C44 C 0.610(3) 0.1645(18) 0.2060(13) 0.058(4) Uani 0.414(15) 1 d D . P A 1
H44A H 0.5791 0.2172 0.1857 0.069 Uiso 0.414(15) 1 calc R . P A 1
H44B H 0.6846 0.1687 0.2306 0.069 Uiso 0.414(15) 1 calc R . P A 1
C45 C 0.4892(10) 0.1295(7) 0.2510(6) 0.054(3) Uani 1 1 d D U . . .
H45A H 0.5227 0.0794 0.2747 0.065 Uiso 0.414(15) 1 calc R . P A 1
H45B H 0.4503 0.1650 0.2827 0.065 Uiso 0.414(15) 1 calc R . P A 1
H45C H 0.4536 0.1851 0.2462 0.065 Uiso 0.586(15) 1 calc R . P A 2
H45D H 0.4869 0.1109 0.2974 0.065 Uiso 0.586(15) 1 calc R . P A 2
C46 C 0.378(3) 0.116(2) 0.2131(19) 0.053(4) Uani 0.414(15) 1 d . . P A 1
H46 H 0.3454 0.1688 0.1918 0.063 Uiso 0.414(15) 1 calc R . P A 1
C47 C 0.1816(12) 0.1593(7) 0.2839(7) 0.072(4) Uani 1 1 d . . . . .
H47A H 0.1629 0.1997 0.2482 0.108 Uiso 1 1 calc GR . . . .
H47B H 0.2431 0.1772 0.3091 0.108 Uiso 1 1 calc GR . . . .
H47C H 0.0953 0.1482 0.3113 0.108 Uiso 1 1 calc GR . . . .
C48 C 0.259(4) 0.028(3) 0.3193(15) 0.058(4) Uani 0.336(12) 1 d D . P A 1
C48A C 0.257(2) 0.0190(16) 0.3042(8) 0.058(4) Uani 0.664(12) 1 d D U P A 2
C49 C 0.305(3) 0.0432(17) 0.3751(12) 0.080(5) Uani 0.336(12) 1 d D . P A 1
H49 H 0.2973 0.0951 0.3842 0.096 Uiso 0.336(12) 1 calc R . P A 1
C49A C 0.294(2) 0.0181(11) 0.3649(9) 0.080(5) Uani 0.664(12) 1 d D U P A 2
H49A H 0.3159 0.0647 0.3768 0.096 Uiso 0.664(12) 1 calc R . P A 2
C50 C 0.364(4) -0.0175(18) 0.4179(16) 0.087(5) Uani 0.336(12) 1 d D . P A 1
H50 H 0.4093 -0.0085 0.4518 0.104 Uiso 0.336(12) 1 calc R . P A 1
C50A C 0.300(3) -0.0528(11) 0.4099(10) 0.087(5) Uani 0.664(12) 1 d D U P A 2
H50A H 0.3091 -0.0515 0.4535 0.104 Uiso 0.664(12) 1 calc R . P A 2
C51 C 0.348(5) -0.0914(19) 0.4054(18) 0.087(5) Uani 0.336(12) 1 d D . P A 1
H51 H 0.3653 -0.1353 0.4363 0.104 Uiso 0.336(12) 1 calc R . P A 1
C51A C 0.291(2) -0.1223(12) 0.3883(10) 0.087(5) Uani 0.664(12) 1 d D U P A 2
H51A H 0.3033 -0.1692 0.4168 0.104 Uiso 0.664(12) 1 calc R . P A 2
C52 C 0.307(4) -0.1011(19) 0.3475(18) 0.072(4) Uani 0.336(12) 1 d D . P A 1
C52A C 0.267(2) -0.1264(11) 0.3274(9) 0.072(4) Uani 0.664(12) 1 d D U P A 2
C53 C 0.258(5) -0.039(3) 0.301(2) 0.055(4) Uani 0.336(12) 1 d D . P A 1
C53A C 0.244(3) -0.0554(14) 0.2869(11) 0.055(4) Uani 0.664(12) 1 d D U P A 2
C54 C 0.302(4) -0.1794(18) 0.3352(16) 0.065(4) Uani 0.336(12) 1 d D . P A 1
H54 H 0.3294 -0.2224 0.3651 0.078 Uiso 0.336(12) 1 calc R . P A 1
C54A C 0.261(3) -0.1961(11) 0.3015(9) 0.065(4) Uani 0.664(12) 1 d D U P A 2
H54A H 0.2818 -0.2452 0.3257 0.078 Uiso 0.664(12) 1 calc R . P A 2
C55 C 0.257(5) -0.1914(18) 0.2792(18) 0.062(4) Uani 0.336(12) 1 d D . P A 1
H55 H 0.2594 -0.2425 0.2690 0.074 Uiso 0.336(12) 1 calc R . P A 1
C55A C 0.2259(19) -0.1915(8) 0.2412(9) 0.062(4) Uani 0.664(12) 1 d D U P A 2
H55A H 0.2257 -0.2377 0.2229 0.074 Uiso 0.664(12) 1 calc R . P A 2
C56 C 0.207(4) -0.1279(18) 0.2381(16) 0.052(4) Uani 0.336(12) 1 d D . P A 1
H56 H 0.1719 -0.1379 0.2016 0.062 Uiso 0.336(12) 1 calc R . P A 1
C56A C 0.190(2) -0.1202(9) 0.2068(8) 0.052(4) Uani 0.664(12) 1 d D U P A 2
H56A H 0.1548 -0.1183 0.1676 0.062 Uiso 0.664(12) 1 calc R . P A 2
C57 C -0.0385(13) -0.0123(8) 0.1062(6) 0.057(4) Uani 1 1 d . . . . .
C58 C -0.1283(12) -0.0428(8) 0.0675(6) 0.065(4) Uani 1 1 d . . . . .
H58A H -0.1640 -0.0003 0.0371 0.097 Uiso 1 1 calc GR . . . .
H58B H -0.2051 -0.0652 0.0963 0.097 Uiso 1 1 calc GR . . . .
H58C H -0.0748 -0.0829 0.0439 0.097 Uiso 1 1 calc GR . . . .
C59 C -0.1218(14) 0.0259(7) 0.2997(7) 0.052(3) Uani 1 1 d . . . . .
C60 C -0.2406(13) 0.0061(9) 0.3491(7) 0.073(4) Uani 1 1 d . . . . .
H60A H -0.3013 -0.0224 0.3311 0.110 Uiso 1 1 calc GR . . . .
H60B H -0.2915 0.0539 0.3624 0.110 Uiso 1 1 calc GR . . . .
H60C H -0.2074 -0.0263 0.3864 0.110 Uiso 1 1 calc GR . . . .
Ru1 Ru 0.16581(8) 0.53061(4) 0.25676(4) 0.0301(3) Uani 1 1 d . . . . .
N1 N 0.1815(8) 0.5559(5) 0.3458(4) 0.032(2) Uani 1 1 d . . . . .
N2 N -0.0110(8) 0.6130(5) 0.2679(4) 0.034(2) Uani 1 1 d . . . . .
N3 N 0.0364(8) 0.4433(5) 0.2949(4) 0.032(2) Uani 1 1 d . . . . .
N4 N 0.3120(8) 0.4389(5) 0.2630(4) 0.031(2) Uani 1 1 d . . . . .
N5 N 0.3008(9) 0.6087(5) 0.2199(4) 0.034(2) Uani 1 1 d . U . . .
N6 N 0.1547(8) 0.5193(5) 0.1650(5) 0.033(2) Uani 1 1 d . . . . .
C1 C 0.2677(11) 0.5245(6) 0.3868(5) 0.042(3) Uani 1 1 d . . . . .
H1 H 0.3203 0.4773 0.3780 0.050 Uiso 1 1 calc R . . . .
C2 C 0.2884(12) 0.5533(7) 0.4405(6) 0.050(3) Uani 1 1 d . . . . .
H2 H 0.3531 0.5271 0.4670 0.061 Uiso 1 1 calc R . . . .
C3 C 0.2129(11) 0.6212(7) 0.4548(5) 0.048(3) Uani 1 1 d . . . . .
H3 H 0.2250 0.6433 0.4914 0.057 Uiso 1 1 calc R . . . .
C4 C 0.1165(12) 0.6577(7) 0.4142(6) 0.046(3) Uani 1 1 d . . . . .
C5 C 0.1015(10) 0.6233(6) 0.3613(5) 0.038(3) Uani 1 1 d . . . . .
C6 C 0.0409(12) 0.7279(8) 0.4236(6) 0.053(3) Uani 1 1 d . . . . .
H6 H 0.0481 0.7513 0.4602 0.064 Uiso 1 1 calc R . . . .
C7 C -0.0428(13) 0.7636(7) 0.3814(7) 0.055(4) Uani 1 1 d . . . . .
H7 H -0.0903 0.8130 0.3874 0.067 Uiso 1 1 calc R . . . .
C8 C -0.0599(11) 0.7284(6) 0.3295(6) 0.048(3) Uani 1 1 d . . . . .
H8 H -0.1193 0.7543 0.3003 0.057 Uiso 1 1 calc R . . . .
C9 C 0.0067(10) 0.6570(6) 0.3191(5) 0.038(3) Uani 1 1 d . . . . .
C10 C -0.0381(11) 0.6638(6) 0.2083(5) 0.039(3) Uani 1 1 d . . . . .
H10A H 0.0378 0.6960 0.1932 0.059 Uiso 1 1 calc GR . . . .
H10B H -0.1238 0.6972 0.2169 0.059 Uiso 1 1 calc GR . . . .
H10C H -0.0463 0.6318 0.1754 0.059 Uiso 1 1 calc GR . . . .
C11 C -0.1321(10) 0.5619(6) 0.2893(5) 0.036(3) Uani 1 1 d . . . . .
H11 H -0.1592 0.5483 0.2494 0.043 Uiso 1 1 calc R . . . .
C12 C -0.2592(10) 0.6029(6) 0.3248(6) 0.043(3) Uani 1 1 d . . . . .
H12A H -0.2373 0.6143 0.3660 0.052 Uiso 1 1 calc R . . . .
H12B H -0.2842 0.6530 0.2988 0.052 Uiso 1 1 calc R . . . .
C13 C -0.3811(10) 0.5556(6) 0.3381(6) 0.044(3) Uani 1 1 d . . . . .
H13A H -0.4060 0.5450 0.2973 0.053 Uiso 1 1 calc R . . . .
H13B H -0.4611 0.5847 0.3609 0.053 Uiso 1 1 calc R . . . .
C14 C -0.3420(11) 0.4800(6) 0.3792(6) 0.047(3) Uani 1 1 d . . . . .
H14A H -0.4194 0.4473 0.3877 0.057 Uiso 1 1 calc R . . . .
H14B H -0.3218 0.4908 0.4209 0.057 Uiso 1 1 calc R . . . .
C15 C -0.2157(9) 0.4372(6) 0.3443(5) 0.040(3) Uani 1 1 d . . . . .
H15A H -0.2376 0.4262 0.3029 0.049 Uiso 1 1 calc R . . . .
H15B H -0.1931 0.3868 0.3705 0.049 Uiso 1 1 calc R . . . .
C16 C -0.0901(10) 0.4835(6) 0.3312(5) 0.032(3) Uani 1 1 d . . . . .
H16 H -0.0675 0.4946 0.3729 0.039 Uiso 1 1 calc R . . . .
C17 C 0.0013(10) 0.3997(6) 0.2453(5) 0.038(3) Uani 1 1 d . . . . .
H17A H -0.0495 0.4354 0.2151 0.057 Uiso 1 1 calc GR . . . .
H17B H -0.0555 0.3585 0.2664 0.057 Uiso 1 1 calc GR . . . .
H17C H 0.0859 0.3767 0.2220 0.057 Uiso 1 1 calc GR . . . .
C18 C 0.1244(11) 0.3866(6) 0.3348(5) 0.035(3) Uani 1 1 d . . . . .
C19 C 0.0815(12) 0.3359(7) 0.3859(6) 0.053(3) Uani 1 1 d . . . . .
H19 H -0.0130 0.3390 0.4032 0.063 Uiso 1 1 calc R . . . .
C20 C 0.1747(15) 0.2777(7) 0.4145(6) 0.059(4) Uani 1 1 d . . . . .
H20 H 0.1414 0.2441 0.4516 0.071 Uiso 1 1 calc R . . . .
C21 C 0.3060(14) 0.2691(7) 0.3909(6) 0.055(3) Uani 1 1 d . . . . .
H21 H 0.3660 0.2288 0.4099 0.066 Uiso 1 1 calc R . . . .
C22 C 0.3577(12) 0.3223(7) 0.3354(6) 0.046(3) Uani 1 1 d . . . . .
C23 C 0.2654(11) 0.3799(6) 0.3098(5) 0.038(3) Uani 1 1 d . . . . .
C24 C 0.4954(12) 0.3161(7) 0.3062(6) 0.048(3) Uani 1 1 d . . . . .
H24 H 0.5588 0.2749 0.3215 0.058 Uiso 1 1 calc R . . . .
C25 C 0.5358(10) 0.3686(6) 0.2568(6) 0.041(3) Uani 1 1 d . . . . .
H25 H 0.6277 0.3645 0.2357 0.049 Uiso 1 1 calc R . . . .
C26 C 0.4408(11) 0.4305(6) 0.2363(5) 0.038(3) Uani 1 1 d . . . . .
H26 H 0.4715 0.4679 0.2015 0.046 Uiso 1 1 calc R . . . .
C27 C 0.3843(12) 0.6465(6) 0.1964(6) 0.042(3) Uani 1 1 d . . . . .
C28 C 0.4904(12) 0.6991(7) 0.1639(7) 0.062(4) Uani 1 1 d . U . . .
H28A H 0.4500 0.7388 0.1328 0.093 Uiso 1 1 calc GR . . . .
H28B H 0.5679 0.6687 0.1417 0.093 Uiso 1 1 calc GR . . . .
H28C H 0.5228 0.7242 0.1961 0.093 Uiso 1 1 calc GR . . . .
C29 C 0.1612(13) 0.5203(7) 0.1118(6) 0.053(3) Uani 1 1 d . . . . .
C30 C 0.1636(19) 0.5195(11) 0.0430(7) 0.118(7) Uani 1 1 d . . . . .
H30A H 0.2224 0.5581 0.0187 0.177 Uiso 1 1 calc GR . . . .
H30B H 0.0701 0.5319 0.0322 0.177 Uiso 1 1 calc GR . . . .
H30C H 0.1998 0.4678 0.0321 0.177 Uiso 1 1 calc GR . . . .
Cl3 Cl -0.2689(3) 0.51700(15) 0.11619(13) 0.0410(7) Uani 1 1 d . . . . .
O5 O -0.3026(8) 0.5284(6) 0.1819(4) 0.067(3) Uani 1 1 d . . . . .
O6 O -0.132(2) 0.5293(15) 0.0960(13) 0.093(6) Uani 0.450(12) 1 d D . P B 1
O6A O -0.193(2) 0.5775(11) 0.0816(10) 0.093(6) Uani 0.550(12) 1 d D U P B 2
O7 O -0.290(3) 0.4391(11) 0.1149(13) 0.091(6) Uani 0.450(12) 1 d D . P B 1
O7A O -0.192(2) 0.4454(10) 0.1089(11) 0.091(6) Uani 0.550(12) 1 d D U P B 2
O8 O -0.355(2) 0.5654(12) 0.0765(13) 0.072(5) Uani 0.450(12) 1 d D . P B 1
O8A O -0.3949(16) 0.5208(12) 0.0902(11) 0.072(5) Uani 0.550(12) 1 d D . P B 2
Cl4 Cl 0.2228(3) -0.20163(19) 0.04442(16) 0.0597(9) Uani 1 1 d . . . . .
O13 O 0.3558(12) -0.1819(8) 0.0475(6) 0.123(5) Uani 1 1 d . . . . .
O14 O 0.1545(12) -0.1446(8) 0.0046(7) 0.139(5) Uani 1 1 d . . . . .
O15 O 0.1441(17) -0.2036(9) 0.1046(6) 0.161(6) Uani 1 1 d . . . . .
O16 O 0.2309(16) -0.2707(10) 0.0232(11) 0.207(10) Uani 1 1 d . . . . .
N14 N 0.576(2) -0.3740(13) 0.4939(10) 0.097(7) Uani 0.664(12) 1 d . U P A 2
C63 C 0.578(2) -0.3119(16) 0.4728(12) 0.082(7) Uani 0.664(12) 1 d . U P A 2
C64 C 0.593(2) -0.2352(12) 0.4502(10) 0.072(6) Uani 0.664(12) 1 d . U P A 2
H64A H 0.6143 -0.2287 0.4033 0.108 Uiso 0.664(12) 1 calc GR U P A 2
H64B H 0.6680 -0.2187 0.4683 0.108 Uiso 0.664(12) 1 calc GR U P A 2
H64C H 0.5075 -0.2034 0.4629 0.108 Uiso 0.664(12) 1 calc GR U P A 2
Cl2 Cl -0.2234(3) 0.19873(18) 0.40748(17) 0.0630(9) Uani 1 1 d . . . . .
O9 O -0.1918(9) 0.2288(6) 0.3421(4) 0.074(3) Uani 1 1 d . . . . .
O10 O -0.1162(13) 0.1354(8) 0.4182(7) 0.130(5) Uani 1 1 d . . . . .
O11 O -0.3499(10) 0.1654(6) 0.4187(6) 0.106(4) Uani 1 1 d . . . . .
O12 O -0.2219(17) 0.2531(7) 0.4464(5) 0.148(7) Uani 1 1 d . . . . .
N13 N 0.2990(12) 0.3209(6) 0.1462(6) 0.060(3) Uani 1 1 d . . . . .
C61 C 0.3779(15) 0.3362(7) 0.1027(8) 0.057(4) Uani 1 1 d . . . . .
C62 C 0.4798(17) 0.3552(9) 0.0470(8) 0.089(5) Uani 1 1 d . . . . .
H62A H 0.4332 0.3791 0.0104 0.134 Uiso 1 1 calc GR . . . .
H62B H 0.5361 0.3077 0.0363 0.134 Uiso 1 1 calc GR . . . .
H62C H 0.5385 0.3917 0.0568 0.134 Uiso 1 1 calc GR . . . .
Cl1 Cl 0.6521(3) -0.13272(16) 0.23578(17) 0.0571(9) Uani 1 1 d . . . . .
O1 O 0.7935(9) -0.1200(6) 0.2280(5) 0.085(3) Uani 1 1 d . . . . .
O2 O 0.6332(9) -0.2100(4) 0.2667(5) 0.077(3) Uani 1 1 d . . . . .
O3 O 0.5755(10) -0.0795(6) 0.2753(7) 0.106(4) Uani 1 1 d . . . . .
O4 O 0.5993(13) -0.1187(7) 0.1760(6) 0.111(4) Uani 1 1 d . . . . .

loop_
_atom_site_aniso_label
_atom_site_aniso_U_11
_atom_site_aniso_U_22
_atom_site_aniso_U_33
_atom_site_aniso_U_23
_atom_site_aniso_U_13
_atom_site_aniso_U_12
Ru2 0.0263(5) 0.0350(5) 0.0640(7) -0.0195(4) 0.0039(4) -0.0081(4)
N7 0.023(5) 0.050(5) 0.081(6) -0.009(4) -0.009(4) -0.017(4)
N8 0.023(5) 0.079(7) 0.053(6) -0.028(6) -0.001(4) -0.017(5)
N9 0.029(6) 0.042(6) 0.066(7) -0.020(5) -0.002(5) 0.001(4)
N10 0.038(5) 0.033(5) 0.062(10) -0.005(6) 0.015(7) -0.004(4)
N10A 0.038(5) 0.033(5) 0.062(10) -0.005(6) 0.015(7) -0.004(4)
N11 0.034(6) 0.066(7) 0.079(8) -0.041(6) -0.003(5) -0.024(5)
N12 0.019(6) 0.044(6) 0.074(7) -0.021(5) 0.011(5) -0.007(4)
C0AA 0.033(7) 0.070(9) 0.074(7) -0.014(8) -0.006(6) -0.016(7)
C1AA 0.025(6) 0.074(9) 0.071(7) -0.006(8) -0.009(6) -0.019(7)
C2AA 0.032(7) 0.071(10) 0.054(7) -0.007(8) 0.008(6) -0.023(7)
C3AA 0.030(6) 0.070(9) 0.054(7) -0.003(8) -0.002(6) -0.021(7)
C31 0.029(6) 0.058(6) 0.097(7) -0.005(6) -0.016(5) -0.010(5)
C32 0.046(6) 0.061(6) 0.099(7) -0.003(6) -0.023(6) -0.017(5)
C33 0.053(7) 0.070(6) 0.095(7) 0.007(6) -0.033(6) -0.022(5)
C34 0.059(6) 0.084(6) 0.087(6) 0.002(6) -0.020(5) -0.042(5)
C35 0.042(5) 0.067(5) 0.076(6) -0.008(5) -0.012(5) -0.031(5)
C36 0.078(8) 0.104(8) 0.089(7) 0.005(7) -0.015(7) -0.042(6)
C37 0.076(8) 0.105(8) 0.075(7) 0.000(6) -0.001(6) -0.056(6)
C38 0.065(7) 0.092(7) 0.076(7) -0.016(6) 0.005(6) -0.055(6)
C39 0.050(5) 0.071(6) 0.064(6) -0.019(5) -0.006(5) -0.042(5)
C40 0.054(9) 0.114(12) 0.070(10) -0.028(9) 0.005(7) 0.022(8)
C41 0.030(6) 0.070(9) 0.054(7) -0.003(8) -0.002(6) -0.021(7)
C42 0.030(5) 0.079(7) 0.060(6) -0.009(6) 0.001(5) -0.018(5)
C43 0.025(6) 0.074(9) 0.071(7) -0.006(8) -0.009(6) -0.019(7)
C44 0.033(7) 0.070(9) 0.074(7) -0.014(8) -0.006(6) -0.016(7)
C45 0.031(5) 0.069(7) 0.067(6) -0.018(6) -0.004(5) -0.018(5)
C46 0.032(7) 0.071(10) 0.054(7) -0.007(8) 0.008(6) -0.023(7)
C47 0.070(10) 0.061(9) 0.093(11) -0.032(8) -0.014(8) -0.012(7)
C48 0.068(7) 0.059(8) 0.046(8) -0.020(8) -0.004(7) 0.010(6)
C48A 0.068(7) 0.059(8) 0.046(8) -0.020(8) -0.004(7) 0.010(6)
C49 0.099(8) 0.080(9) 0.065(8) -0.021(8) -0.023(7) 0.002(8)
C49A 0.099(8) 0.080(9) 0.065(8) -0.021(8) -0.023(7) 0.002(8)
C50 0.107(10) 0.084(10) 0.071(8) -0.007(8) -0.025(8) -0.007(8)
C50A 0.107(10) 0.084(10) 0.071(8) -0.007(8) -0.025(8) -0.007(8)
C51 0.102(9) 0.076(9) 0.079(9) 0.004(8) -0.015(8) -0.010(8)
C51A 0.102(9) 0.076(9) 0.079(9) 0.004(8) -0.015(8) -0.010(8)
C52 0.079(7) 0.057(7) 0.072(8) 0.005(7) 0.000(7) -0.008(6)
C52A 0.079(7) 0.057(7) 0.072(8) 0.005(7) 0.000(7) -0.008(6)
C53 0.056(6) 0.043(7) 0.059(8) -0.006(7) 0.011(6) -0.001(6)
C53A 0.056(6) 0.043(7) 0.059(8) -0.006(7) 0.011(6) -0.001(6)
C54 0.065(8) 0.046(7) 0.076(9) 0.006(8) 0.008(8) -0.010(6)
C54A 0.065(8) 0.046(7) 0.076(9) 0.006(8) 0.008(8) -0.010(6)
C55 0.055(7) 0.043(6) 0.079(10) -0.002(8) 0.007(8) -0.001(6)
C55A 0.055(7) 0.043(6) 0.079(10) -0.002(8) 0.007(8) -0.001(6)
C56 0.039(7) 0.034(6) 0.074(10) -0.003(8) 0.011(8) -0.002(5)
C56A 0.039(7) 0.034(6) 0.074(10) -0.003(8) 0.011(8) -0.002(5)
C57 0.038(8) 0.064(9) 0.062(9) -0.017(7) 0.025(7) -0.009(7)
C58 0.041(8) 0.092(10) 0.071(9) -0.032(8) 0.003(7) -0.032(7)
C59 0.047(9) 0.037(7) 0.080(10) -0.030(7) -0.015(8) 0.000(6)
C60 0.049(9) 0.099(11) 0.077(10) -0.043(8) 0.023(8) -0.032(8)
Ru1 0.0228(5) 0.0341(5) 0.0353(5) -0.0082(4) -0.0004(4) -0.0100(4)
N1 0.021(5) 0.046(6) 0.032(5) -0.008(4) -0.004(4) -0.011(4)
N2 0.030(5) 0.031(5) 0.040(5) -0.009(4) 0.000(4) -0.002(4)
N3 0.019(5) 0.035(5) 0.044(5) -0.009(4) -0.002(4) -0.010(4)
N4 0.024(6) 0.037(5) 0.034(5) -0.009(4) 0.001(4) -0.010(4)
N5 0.017(4) 0.039(5) 0.047(5) -0.009(4) 0.007(4) -0.019(4)
N6 0.030(5) 0.031(5) 0.037(6) 0.000(4) -0.006(4) -0.005(4)
C1 0.028(7) 0.057(8) 0.042(7) -0.017(6) 0.005(6) -0.014(6)
C2 0.034(7) 0.074(9) 0.046(8) -0.019(7) 0.002(6) -0.012(7)
C3 0.035(7) 0.075(9) 0.042(7) -0.029(7) -0.002(6) -0.021(7)
C4 0.035(7) 0.061(8) 0.047(8) -0.023(7) 0.001(6) -0.009(6)
C5 0.017(6) 0.050(7) 0.046(7) -0.018(6) 0.009(5) -0.007(5)
C6 0.040(8) 0.073(9) 0.053(8) -0.035(7) 0.006(7) -0.017(7)
C7 0.048(8) 0.045(7) 0.075(10) -0.035(7) 0.005(7) 0.005(6)
C8 0.034(7) 0.046(7) 0.062(8) -0.010(7) -0.002(6) -0.002(6)
C9 0.014(6) 0.046(7) 0.053(8) -0.019(6) 0.010(5) -0.007(5)
C10 0.034(7) 0.036(6) 0.045(7) 0.003(5) -0.001(5) -0.006(5)
C11 0.022(6) 0.047(7) 0.043(7) -0.014(6) 0.000(5) -0.014(5)
C12 0.026(7) 0.051(7) 0.053(7) -0.017(6) 0.003(5) -0.008(5)
C13 0.018(6) 0.054(7) 0.059(8) -0.013(6) 0.002(5) -0.001(5)
C14 0.037(7) 0.057(8) 0.048(7) -0.003(6) -0.002(6) -0.016(6)
C15 0.026(6) 0.043(7) 0.056(8) -0.009(6) -0.008(5) -0.011(5)
C16 0.026(6) 0.038(6) 0.034(6) -0.004(5) 0.001(5) -0.016(5)
C17 0.026(6) 0.037(6) 0.053(7) -0.007(6) -0.006(5) -0.010(5)
C18 0.043(8) 0.034(6) 0.030(6) 0.000(5) -0.008(6) -0.009(5)
C19 0.054(8) 0.051(8) 0.052(8) -0.008(7) -0.001(7) -0.009(7)
C20 0.075(11) 0.047(8) 0.051(8) -0.009(6) -0.004(8) 0.003(7)
C21 0.055(10) 0.051(8) 0.063(9) -0.022(7) -0.009(7) 0.004(6)
C22 0.042(8) 0.046(7) 0.053(8) -0.016(6) -0.007(6) -0.009(6)
C23 0.030(7) 0.038(7) 0.048(7) -0.008(6) -0.009(6) -0.003(6)
C24 0.040(8) 0.043(7) 0.063(8) -0.011(7) -0.011(7) 0.005(6)
C25 0.019(6) 0.043(7) 0.065(8) -0.021(7) -0.010(6) -0.004(6)
C26 0.022(7) 0.050(7) 0.047(7) -0.015(6) -0.004(6) -0.008(5)
C27 0.031(7) 0.043(7) 0.054(8) -0.020(6) -0.001(6) 0.005(6)
C28 0.044(7) 0.045(7) 0.093(9) -0.008(7) 0.017(7) -0.022(6)
C29 0.056(9) 0.067(9) 0.029(8) -0.001(7) -0.003(6) 0.011(6)
C30 0.125(16) 0.163(18) 0.049(10) -0.030(10) -0.008(9) 0.068(13)
Cl3 0.0367(17) 0.0444(17) 0.0413(17) -0.0095(13) -0.0033(13) -0.0004(13)
O5 0.052(5) 0.117(8) 0.039(5) -0.030(5) 0.004(4) -0.030(5)
O6 0.103(13) 0.101(14) 0.077(10) -0.018(11) 0.018(9) -0.046(10)
O6A 0.103(13) 0.101(14) 0.077(10) -0.018(11) 0.018(9) -0.046(10)
O7 0.127(16) 0.064(8) 0.076(8) -0.014(6) -0.003(13) 0.013(11)
O7A 0.127(16) 0.064(8) 0.076(8) -0.014(6) -0.003(13) 0.013(11)
O8 0.073(11) 0.090(16) 0.055(10) -0.014(12) -0.024(9) 0.008(10)
O8A 0.073(11) 0.090(16) 0.055(10) -0.014(12) -0.024(9) 0.008(10)
Cl4 0.058(2) 0.060(2) 0.064(2) -0.0219(17) 0.0007(17) -0.0100(17)
O13 0.095(9) 0.180(13) 0.104(9) 0.024(8) -0.034(7) -0.085(9)
O14 0.075(8) 0.121(10) 0.185(14) 0.044(10) 0.005(8) 0.024(7)
O15 0.178(14) 0.197(15) 0.089(9) 0.002(9) 0.055(10) -0.067(12)
O16 0.141(13) 0.178(15) 0.36(3) -0.209(18) -0.118(15) 0.070(11)
N14 0.101(10) 0.103(10) 0.092(10) -0.027(8) -0.013(8) -0.009(8)
C63 0.084(8) 0.085(8) 0.080(8) -0.016(5) -0.013(5) -0.010(5)
C64 0.061(9) 0.079(10) 0.067(9) 0.003(8) -0.006(8) 0.014(8)
Cl2 0.072(2) 0.0449(19) 0.078(3) -0.0068(18) -0.0196(18) -0.0196(17)
O9 0.075(7) 0.089(7) 0.061(6) -0.024(5) -0.010(5) 0.002(5)
O10 0.097(9) 0.114(10) 0.172(13) 0.007(9) -0.039(9) 0.009(8)
O11 0.065(7) 0.090(8) 0.178(12) -0.065(8) 0.012(7) -0.042(6)
O12 0.267(17) 0.129(10) 0.065(7) -0.051(7) 0.050(9) -0.138(11)
N13 0.057(8) 0.044(6) 0.080(9) -0.022(6) -0.006(7) 0.001(5)
C61 0.056(10) 0.042(8) 0.079(11) -0.023(7) -0.015(9) -0.001(7)
C62 0.090(12) 0.077(11) 0.092(12) 0.002(9) -0.004(10) -0.002(9)
Cl1 0.052(2) 0.0360(18) 0.088(2) -0.0082(16) -0.0232(17) -0.0061(14)
O1 0.052(6) 0.081(7) 0.125(9) -0.002(6) -0.026(6) -0.015(5)
O2 0.070(6) 0.033(5) 0.129(9) 0.009(5) -0.037(6) 0.000(4)
O3 0.065(7) 0.064(7) 0.203(13) -0.053(7) -0.028(7) -0.004(5)
O4 0.122(10) 0.111(9) 0.111(9) 0.029(7) -0.063(8) -0.047(7)

loop_
_atom_type_symbol
_atom_type_description
_atom_type_scat_dispersion_real
_atom_type_scat_dispersion_imag
_atom_type_scat_source
C C 0.0181 0.0091 'International Tables Vol C Tables 4.2.6.8 and 6.1.1.4'
H H 0.0000 0.0000 'International Tables Vol C Tables 4.2.6.8 and 6.1.1.4'
Cl Cl 0.3639 0.7018 'International Tables Vol C Tables 4.2.6.8 and 6.1.1.4'
N N 0.0311 0.0180 'International Tables Vol C Tables 4.2.6.8 and 6.1.1.4'
O O 0.0492 0.0322 'International Tables Vol C Tables 4.2.6.8 and 6.1.1.4'
Ru Ru 0.0552 3.2960 'International Tables Vol C Tables 4.2.6.8 and 6.1.1.4'

loop_
_geom_angle_atom_site_label_1
_geom_angle_atom_site_label_2
_geom_angle_atom_site_label_3
_geom_angle
N7 Ru2 N8 80.7(4)
N7 Ru2 N9 97.4(4)
N7 Ru2 N10 171.8(10)
N8 Ru2 N10 100.6(12)
N9 Ru2 N8 86.0(3)
N9 Ru2 N10 74.7(10)
N10A Ru2 N7 175.5(6)
N10A Ru2 N8 95.0(7)
N10A Ru2 N9 83.4(6)
N10A Ru2 N12 88.0(6)
N11 Ru2 N7 87.2(4)
N11 Ru2 N8 94.1(4)
N11 Ru2 N9 175.4(4)
N11 Ru2 N10 100.7(10)
N11 Ru2 N10A 91.9(6)
N11 Ru2 N12 87.8(4)
N12 Ru2 N7 96.3(4)
N12 Ru2 N8 176.4(4)
N12 Ru2 N9 92.3(4)
N12 Ru2 N10 82.0(12)
C31 N7 Ru2 127.5(9)
C31 N7 C35 120.3(12)
C35 N7 Ru2 111.8(8)
C3AA N8 Ru2 106.0(9)
C39 N8 Ru2 106.7(7)
C39 N8 C3AA 98.8(12)
C39 N8 C40 112.0(9)
C39 N8 C41 127.3(16)
C40 N8 Ru2 110.5(7)
C40 N8 C3AA 121.5(12)
C40 N8 C41 99.3(14)
C41 N8 Ru2 100.0(12)
C2AA N9 Ru2 106.3(12)
C2AA N9 C47 119.5(13)
C46 N9 Ru2 104.6(17)
C47 N9 Ru2 110.6(7)
C47 N9 C46 101.0(14)
C47 N9 C48 101.4(17)
C48 N9 Ru2 114.6(16)
C48 N9 C46 123(2)
C48A N9 Ru2 102.5(10)
C48A N9 C2AA 102.4(14)
C48A N9 C47 113.8(12)
C53 N10 Ru2 110(3)
C56 N10 Ru2 131(2)
C56 N10 C53 119(3)
C53A N10A Ru2 110.3(14)
C56A N10A Ru2 127.1(13)
C56A N10A C53A 120.6(16)
C57 N11 Ru2 176.2(10)
C59 N12 Ru2 172.1(9)
H0AA C0AA H0AB 108.8
C1AA C0AA H0AA 110.7
C1AA C0AA H0AB 110.7
C45 C0AA H0AA 110.7
C45 C0AA H0AB 110.7
C45 C0AA C1AA 105.4(18)
C0AA C1AA H1AA 110.4
C0AA C1AA H1AB 110.4
C0AA C1AA C42 106.7(18)
H1AA C1AA H1AB 108.6
C42 C1AA H1AA 110.4
C42 C1AA H1AB 110.4
N9 C2AA H2AA 108.9
N9 C2AA C3AA 110(2)
N9 C2AA C45 114.4(18)
C3AA C2AA H2AA 108.9
C45 C2AA H2AA 108.9
C45 C2AA C3AA 105.2(17)
N8 C3AA H3AA 110.4
C2AA C3AA N8 105.0(18)
C2AA C3AA H3AA 110.4
C42 C3AA N8 110.6(15)
C42 C3AA C2AA 110.0(19)
C42 C3AA H3AA 110.4
N7 C31 H31 118.7
N7 C31 C32 122.6(13)
C32 C31 H31 118.7
C31 C32 H32 120.9
C33 C32 C31 118.2(14)
C33 C32 H32 120.9
C32 C33 H33 118.7
C32 C33 C34 122.5(15)
C34 C33 H33 118.7
C33 C34 C35 116.3(14)
C33 C34 C36 128.0(16)
C36 C34 C35 115.7(15)
N7 C35 C34 119.7(13)
N7 C35 C39 118.9(13)
C39 C35 C34 121.3(13)
C34 C36 H36 118.6
C37 C36 C34 122.9(17)
C37 C36 H36 118.6
C36 C37 H37 118.3
C36 C37 C38 123.3(16)
C38 C37 H37 118.3
C37 C38 H38 121.8
C39 C38 C37 116.4(15)
C39 C38 H38 121.8
C35 C39 N8 115.5(11)
C38 C39 N8 124.2(13)
C38 C39 C35 120.3(14)
N8 C40 H40A 109.5
N8 C40 H40B 109.5
N8 C40 H40C 109.5
H40A C40 H40B 109.5
H40A C40 H40C 109.5
H40B C40 H40C 109.5
N8 C41 H41 109.6
C42 C41 N8 102(2)
C42 C41 H41 109.6
C46 C41 N8 113(3)
C46 C41 H41 109.6
C46 C41 C42 113(3)
C1AA C42 H42C 110.2
C1AA C42 H42D 110.2
C3AA C42 C1AA 107.4(14)
C3AA C42 H42C 110.2
C3AA C42 H42D 110.2
C41 C42 H42A 110.8
C41 C42 H42B 110.8
H42A C42 H42B 108.9
H42C C42 H42D 108.5
C43 C42 C41 104.7(19)
C43 C42 H42A 110.8
C43 C42 H42B 110.8
C42 C43 H43A 110.6
C42 C43 H43B 110.6
C42 C43 C44 106(2)
H43A C43 H43B 108.7
C44 C43 H43A 110.6
C44 C43 H43B 110.6
C43 C44 H44A 110.0
C43 C44 H44B 110.0
C43 C44 C45 108.3(18)
H44A C44 H44B 108.4
C45 C44 H44A 110.0
C45 C44 H44B 110.0
C0AA C45 C2AA 112.3(15)
C0AA C45 H45C 109.1
C0AA C45 H45D 109.1
C2AA C45 H45C 109.1
C2AA C45 H45D 109.1
C44 C45 H45A 109.5
C44 C45 H45B 109.5
H45A C45 H45B 108.1
H45C C45 H45D 107.9
C46 C45 C44 110.7(19)
C46 C45 H45A 109.5
C46 C45 H45B 109.5
N9 C46 H46 105.9
C41 C46 N9 112(3)
C41 C46 C45 114(3)
C41 C46 H46 105.9
C45 C46 N9 112(3)
C45 C46 H46 105.9
N9 C47 H47A 109.5
N9 C47 H47B 109.5
N9 C47 H47C 109.5
H47A C47 H47B 109.5
H47A C47 H47C 109.5
H47B C47 H47C 109.5
C49 C48 N9 126(3)
C53 C48 N9 103(3)
C53 C48 C49 127(4)
N9 C48A C53A 119.0(14)
C49A C48A N9 125(2)
C49A C48A C53A 116(2)
C48 C49 H49 119.3
C48 C49 C50 121(3)
C50 C49 H49 119.3
C48A C49A H49A 119.4
C48A C49A C50A 121.2(18)
C50A C49A H49A 119.4
C49 C50 H50 123.3
C51 C50 C49 113(2)
C51 C50 H50 123.3
C49A C50A H50A 120.7
C51A C50A C49A 118.7(17)
C51A C50A H50A 120.7
C50 C51 H51 119.9
C50 C51 C52 120(2)
C52 C51 H51 119.9
C50A C51A H51A 118.7
C52A C51A C50A 122.6(19)
C52A C51A H51A 118.7
C51 C52 C53 125(3)
C51 C52 C54 118(3)
C54 C52 C53 117(3)
C51A C52A C53A 117.4(16)
C51A C52A C54A 125.5(18)
C53A C52A C54A 117.2(16)
N10 C53 C52 121(3)
C48 C53 N10 127(4)
C48 C53 C52 111(3)
N10A C53A C48A 116(2)
N10A C53A C52A 120.7(17)
C52A C53A C48A 123.7(18)
C52 C54 H54 120.3
C55 C54 C52 119(2)
C55 C54 H54 120.3
C52A C54A H54A 120.4
C55A C54A C52A 119.3(16)
C55A C54A H54A 120.4
C54 C55 H55 120.1
C54 C55 C56 120(2)
C56 C55 H55 120.1
C54A C55A H55A 119.7
C54A C55A C56A 120.6(15)
C56A C55A H55A 119.7
N10 C56 C55 124(2)
N10 C56 H56 118.1
C55 C56 H56 118.1
N10A C56A C55A 121.1(16)
N10A C56A H56A 119.5
C55A C56A H56A 119.5
N11 C57 C58 178.1(13)
C57 C58 H58A 109.5
C57 C58 H58B 109.5
C57 C58 H58C 109.5
H58A C58 H58B 109.5
H58A C58 H58C 109.5
H58B C58 H58C 109.5
N12 C59 C60 179.4(15)
C59 C60 H60A 109.5
C59 C60 H60B 109.5
C59 C60 H60C 109.5
H60A C60 H60B 109.5
H60A C60 H60C 109.5
H60B C60 H60C 109.5
N1 Ru1 N2 81.3(3)
N1 Ru1 N3 92.5(3)
N3 Ru1 N2 87.6(3)
N4 Ru1 N1 92.8(3)
N4 Ru1 N2 167.6(3)
N4 Ru1 N3 81.7(3)
N5 Ru1 N1 88.0(3)
N5 Ru1 N2 96.3(3)
N5 Ru1 N3 176.1(3)
N5 Ru1 N4 94.4(3)
N6 Ru1 N1 173.0(3)
N6 Ru1 N2 95.8(3)
N6 Ru1 N3 93.8(3)
N6 Ru1 N4 91.3(3)
N6 Ru1 N5 86.0(3)
C1 N1 Ru1 130.3(7)
C1 N1 C5 115.5(9)
C5 N1 Ru1 113.6(7)
C9 N2 Ru1 106.7(6)
C9 N2 C10 112.5(8)
C9 N2 C11 111.1(7)
C10 N2 Ru1 114.5(6)
C10 N2 C11 107.7(8)
C11 N2 Ru1 103.9(6)
C16 N3 Ru1 105.9(5)
C17 N3 Ru1 113.6(6)
C17 N3 C16 112.4(7)
C18 N3 Ru1 102.9(6)
C18 N3 C16 116.0(8)
C18 N3 C17 105.8(7)
C23 N4 Ru1 110.4(6)
C26 N4 Ru1 131.5(7)
C26 N4 C23 117.6(9)
C27 N5 Ru1 172.9(8)
C29 N6 Ru1 170.5(9)
N1 C1 H1 116.7
N1 C1 C2 126.7(11)
C2 C1 H1 116.7
C1 C2 H2 121.0
C1 C2 C3 118.0(12)
C3 C2 H2 121.0
C2 C3 H3 120.5
C2 C3 C4 118.9(11)
C4 C3 H3 120.5
C5 C4 C3 118.8(11)
C6 C4 C3 122.5(11)
C6 C4 C5 118.7(12)
N1 C5 C9 116.7(9)
C4 C5 N1 122.1(10)
C4 C5 C9 121.2(10)
C4 C6 H6 119.5
C7 C6 C4 120.9(11)
C7 C6 H6 119.5
C6 C7 H7 119.9
C6 C7 C8 120.3(11)
C8 C7 H7 119.9
C7 C8 H8 119.1
C9 C8 C7 121.7(12)
C9 C8 H8 119.1
C5 C9 N2 117.3(9)
C8 C9 N2 125.7(10)
C8 C9 C5 116.9(10)
N2 C10 H10A 109.5
N2 C10 H10B 109.5
N2 C10 H10C 109.5
H10A C10 H10B 109.5
H10A C10 H10C 109.5
H10B C10 H10C 109.5
N2 C11 H11 106.9
N2 C11 C16 112.6(8)
C12 C11 N2 114.0(8)
C12 C11 H11 106.9
C12 C11 C16 109.1(8)
C16 C11 H11 106.9
C11 C12 H12A 109.0
C11 C12 H12B 109.0
H12A C12 H12B 107.8
C13 C12 C11 113.0(9)
C13 C12 H12A 109.0
C13 C12 H12B 109.0
C12 C13 H13A 110.1
C12 C13 H13B 110.1
C12 C13 C14 108.2(9)
H13A C13 H13B 108.4
C14 C13 H13A 110.1
C14 C13 H13B 110.1
C13 C14 H14A 109.8
C13 C14 H14B 109.8
C13 C14 C15 109.3(9)
H14A C14 H14B 108.3
C15 C14 H14A 109.8
C15 C14 H14B 109.8
C14 C15 H15A 109.0
C14 C15 H15B 109.0
C14 C15 C16 112.8(9)
H15A C15 H15B 107.8
C16 C15 H15A 109.0
C16 C15 H15B 109.0
N3 C16 C11 108.2(7)
N3 C16 C15 114.1(8)
N3 C16 H16 109.3
C11 C16 H16 109.3
C15 C16 C11 106.5(8)
C15 C16 H16 109.3
N3 C17 H17A 109.5
N3 C17 H17B 109.5
N3 C17 H17C 109.5
H17A C17 H17B 109.5
H17A C17 H17C 109.5
H17B C17 H17C 109.5
C19 C18 N3 126.9(10)
C19 C18 C23 117.9(10)
C23 C18 N3 114.7(9)
C18 C19 H19 119.3
C18 C19 C20 121.4(11)
C20 C19 H19 119.3
C19 C20 H20 119.1
C21 C20 C19 121.8(12)
C21 C20 H20 119.1
C20 C21 H21 120.5
C20 C21 C22 119.0(12)
C22 C21 H21 120.5
C23 C22 C21 117.9(11)
C23 C22 C24 119.4(11)
C24 C22 C21 122.7(12)
N4 C23 C18 117.3(9)
C22 C23 N4 120.3(10)
C22 C23 C18 122.0(10)
C22 C24 H24 120.5
C25 C24 C22 119.1(11)
C25 C24 H24 120.5
C24 C25 H25 120.3
C24 C25 C26 119.4(10)
C26 C25 H25 120.3
N4 C26 C25 123.3(10)
N4 C26 H26 118.4
C25 C26 H26 118.4
N5 C27 C28 177.5(12)
C27 C28 H28A 109.5
C27 C28 H28B 109.5
C27 C28 H28C 109.5
H28A C28 H28B 109.5
H28A C28 H28C 109.5
H28B C28 H28C 109.5
N6 C29 C30 177.2(16)
C29 C30 H30A 109.5
C29 C30 H30B 109.5
C29 C30 H30C 109.5
H30A C30 H30B 109.5
H30A C30 H30C 109.5
H30B C30 H30C 109.5
O5 Cl3 O8A 107.8(9)
O6 Cl3 O5 108.6(12)
O6 Cl3 O7 110.8(12)
O6 Cl3 O8 111.1(12)
O6A Cl3 O5 109.9(9)
O6A Cl3 O8A 108.1(10)
O7 Cl3 O5 105.2(12)
O7 Cl3 O8 108.6(13)
O7A Cl3 O5 112.0(10)
O7A Cl3 O6A 109.1(10)
O7A Cl3 O8A 109.9(11)
O8 Cl3 O5 112.5(12)
O14 Cl4 O13 110.5(8)
O15 Cl4 O13 109.9(9)
O15 Cl4 O14 105.5(9)
O16 Cl4 O13 110.3(9)
O16 Cl4 O14 110.2(11)
O16 Cl4 O15 110.3(13)
N14 C63 C64 174(3)
C63 C64 H64A 109.5
C63 C64 H64B 109.5
C63 C64 H64C 109.5
H64A C64 H64B 109.5
H64A C64 H64C 109.5
H64B C64 H64C 109.5
O9 Cl2 O10 104.4(7)
O9 Cl2 O11 110.6(7)
O11 Cl2 O10 107.0(7)
O12 Cl2 O9 111.6(6)
O12 Cl2 O10 110.7(10)
O12 Cl2 O11 112.1(7)
N13 C61 C62 179.5(16)
C61 C62 H62A 109.5
C61 C62 H62B 109.5
C61 C62 H62C 109.5
H62A C62 H62B 109.5
H62A C62 H62C 109.5
H62B C62 H62C 109.5
O1 Cl1 O2 110.2(6)
O1 Cl1 O4 111.8(7)
O3 Cl1 O1 108.7(6)
O3 Cl1 O2 108.4(7)
O3 Cl1 O4 107.0(8)
O4 Cl1 O2 110.7(6)

loop_
_geom_bond_atom_site_label_1
_geom_bond_atom_site_label_2
_geom_bond_distance
Ru2 N7 2.059(10)
Ru2 N8 2.110(8)
Ru2 N9 2.097(9)
Ru2 N10 2.14(4)
Ru2 N10A 1.988(19)
Ru2 N11 1.981(11)
Ru2 N12 1.995(10)
N7 C31 1.315(15)
N7 C35 1.353(16)
N8 C3AA 1.60(2)
N8 C39 1.468(16)
N8 C40 1.538(15)
N8 C41 1.66(3)
N9 C2AA 1.51(2)
N9 C46 1.56(3)
N9 C47 1.535(14)
N9 C48 1.54(4)
N9 C48A 1.41(3)
N10 C53 1.395(19)
N10 C56 1.336(19)
N10A C53A 1.373(16)
N10A C56A 1.327(15)
N11 C57 1.143(15)
N12 C59 1.143(14)
C0AA H0AA 0.9900
C0AA H0AB 0.9900
C0AA C1AA 1.52(3)
C0AA C45 1.51(2)
C1AA H1AA 0.9900
C1AA H1AB 0.9900
C1AA C42 1.60(2)
C2AA H2AA 1.0000
C2AA C3AA 1.55(4)
C2AA C45 1.54(3)
C3AA H3AA 1.0000
C3AA C42 1.51(2)
C31 H31 0.9500
C31 C32 1.378(18)
C32 H32 0.9500
C32 C33 1.344(19)
C33 H33 0.9500
C33 C34 1.37(2)
C34 C35 1.441(19)
C34 C36 1.40(2)
C35 C39 1.404(18)
C36 H36 0.9500
C36 C37 1.30(2)
C37 H37 0.9500
C37 C38 1.44(2)
C38 H38 0.9500
C38 C39 1.391(18)
C40 H40A 0.9800
C40 H40B 0.9800
C40 H40C 0.9800
C41 H41 1.0000
C41 C42 1.63(3)
C41 C46 1.26(5)
C42 H42A 0.9900
C42 H42B 0.9900
C42 H42C 0.9900
C42 H42D 0.9900
C42 C43 1.51(3)
C43 H43A 0.9900
C43 H43B 0.9900
C43 C44 1.53(2)
C44 H44A 0.9900
C44 H44B 0.9900
C44 C45 1.535(18)
C45 H45A 0.9900
C45 H45B 0.9900
C45 H45C 0.9900
C45 H45D 0.9900
C45 C46 1.52(4)
C46 H46 1.0000
C47 H47A 0.9800
C47 H47B 0.9800
C47 H47C 0.9800
C48 C49 1.408(19)
C48 C53 1.29(5)
C48A C49A 1.395(16)
C48A C53A 1.43(3)
C49 H49 0.9500
C49 C50 1.421(19)
C49A H49A 0.9500
C49A C50A 1.450(17)
C50 H50 0.9500
C50 C51 1.392(19)
C50A H50A 0.9500
C50A C51A 1.381(17)
C51 H51 0.9500
C51 C52 1.40(2)
C51A H51A 0.9500
C51A C52A 1.371(17)
C52 C53 1.45(6)
C52 C54 1.44(2)
C52A C53A 1.42(3)
C52A C54A 1.424(17)
C54 H54 0.9500
C54 C55 1.391(19)
C54A H54A 0.9500
C54A C55A 1.371(16)
C55 H55 0.9500
C55 C56 1.394(19)
C55A H55A 0.9500
C55A C56A 1.383(16)
C56 H56 0.9500
C56A H56A 0.9500
C57 C58 1.50(2)
C58 H58A 0.9800
C58 H58B 0.9800
C58 H58C 0.9800
C59 C60 1.49(2)
C60 H60A 0.9800
C60 H60B 0.9800
C60 H60C 0.9800
Ru1 N1 2.044(8)
Ru1 N2 2.137(8)
Ru1 N3 2.100(8)
Ru1 N4 2.032(8)
Ru1 N5 2.016(9)
Ru1 N6 2.015(10)
N1 C1 1.329(14)
N1 C5 1.393(13)
N2 C9 1.471(13)
N2 C10 1.475(13)
N2 C11 1.553(12)
N3 C16 1.519(12)
N3 C17 1.497(13)
N3 C18 1.496(13)
N4 C23 1.389(13)
N4 C26 1.314(12)
N5 C27 1.128(13)
N6 C29 1.122(13)
C1 H1 0.9500
C1 C2 1.370(15)
C2 H2 0.9500
C2 C3 1.374(16)
C3 H3 0.9500
C3 C4 1.420(17)
C4 C5 1.389(15)
C4 C6 1.385(17)
C5 C9 1.417(15)
C6 H6 0.9500
C6 C7 1.350(17)
C7 H7 0.9500
C7 C8 1.387(16)
C8 H8 0.9500
C8 C9 1.372(15)
C10 H10A 0.9800
C10 H10B 0.9800
C10 H10C 0.9800
C11 H11 1.0000
C11 C12 1.522(14)
C11 C16 1.568(15)
C12 H12A 0.9900
C12 H12B 0.9900
C12 C13 1.513(14)
C13 H13A 0.9900
C13 H13B 0.9900
C13 C14 1.516(16)
C14 H14A 0.9900
C14 H14B 0.9900
C14 C15 1.527(15)
C15 H15A 0.9900
C15 H15B 0.9900
C15 C16 1.534(13)
C16 H16 1.0000
C17 H17A 0.9800
C17 H17B 0.9800
C17 H17C 0.9800
C18 C19 1.342(15)
C18 C23 1.413(15)
C19 H19 0.9500
C19 C20 1.422(17)
C20 H20 0.9500
C20 C21 1.319(17)
C21 H21 0.9500
C21 C22 1.455(17)
C22 C23 1.384(16)
C22 C24 1.407(16)
C24 H24 0.9500
C24 C25 1.333(16)
C25 H25 0.9500
C25 C26 1.410(15)
C26 H26 0.9500
C27 C28 1.499(17)
C28 H28A 0.9800
C28 H28B 0.9800
C28 H28C 0.9800
C29 C30 1.46(2)
C30 H30A 0.9800
C30 H30B 0.9800
C30 H30C 0.9800
Cl3 O5 1.424(8)
Cl3 O6 1.392(19)
Cl3 O6A 1.418(16)
Cl3 O7 1.41(2)
Cl3 O7A 1.401(16)
Cl3 O8 1.413(19)
Cl3 O8A 1.434(16)
Cl4 O13 1.416(10)
Cl4 O14 1.391(12)
Cl4 O15 1.390(12)
Cl4 O16 1.343(12)
N14 C63 1.11(3)
C63 C64 1.37(3)
C64 H64A 0.9800
C64 H64B 0.9800
C64 H64C 0.9800
Cl2 O9 1.412(10)
Cl2 O10 1.457(12)
Cl2 O11 1.418(9)
Cl2 O12 1.357(10)
N13 C61 1.135(16)
C61 C62 1.46(2)
C62 H62A 0.9800
C62 H62B 0.9800
C62 H62C 0.9800
Cl1 O1 1.425(9)
Cl1 O2 1.432(8)
Cl1 O3 1.421(11)
Cl1 O4 1.427(11)
